data_4329785
loop_
_publ_author_name
'Seiji Akatsu'
'Yasunori Kanematsu'
'Taka-aki Kurihara'
'Shota Sueyoshi'
'Yasuhiro Arikawa'
'Masayoshi Onishi'
'Shoji Ishizaka'
'Noboru Kitamura'
'Yoshihide Nakao'
'Shigeyoshi Sakaki'
'Keisuke Umakoshi'

_publ_contact_author_address
;
        Division of Chemistry and Materials Science
    Graduate School of Engineering
    Nagasaki University
    Bunkyo-machi, Nagasaki 852-8521
    Japan
;
_publ_contact_author_email ' kumks@nagasaki-u.ac.jp '
_publ_contact_author_fax ' +81-95-819-2672 '
_publ_contact_author_name ' Prof. Keisuke Umakoshi '
_publ_contact_author_phone ' +81-95-819-2672 '
_publ_section_title
;
 Syntheses and Luminescent Properties of 3,5-Diphenylpyrazolato-Bridged
 Heteropolynuclear Platinum Complexes. The Influence of Chloride Ligands
 on the Emission Energy Revealed by the Systematic Replacement of Chloride
 Ligands by 3,5-Dimethylpyrazolate
;
_journal_name_full 'Inorganic Chemistry'
_journal_page_first 7977
_journal_page_last 7992
_journal_paper_doi 10.1021/ic202663q
_journal_volume 51
_journal_year 2012
_chemical_formula_moiety 'C46 H39 Cl N6 O Pt'
_chemical_formula_sum 'C46 H39 Cl N6 O Pt'
_chemical_formula_weight 922.40
_space_group_IT_number 14
_symmetry_cell_setting monoclinic
_symmetry_Int_Tables_number 14
_symmetry_space_group_name_Hall '-P 2yn'
_symmetry_space_group_name_H-M 'P 1 21/n 1'
_atom_sites_solution_hydrogens geom
_atom_sites_solution_primary direct
_atom_sites_solution_secondary difmap
_cell_angle_alpha 90.0000
_cell_angle_beta 105.6240(9)
_cell_angle_gamma 90.0000
_cell_formula_units_Z 4
_cell_length_a 15.8874(10)
_cell_length_b 9.6977(4)
_cell_length_c 27.3674(16)
_cell_measurement_reflns_used 6035
_cell_measurement_temperature 296
_cell_measurement_theta_max 27.48
_cell_measurement_theta_min 3.02
_cell_volume 4060.7(4)
_computing_cell_refinement CrystalClear
_computing_data_collection 'CrystalClear (Rigaku Corp., 2000)'
_computing_data_reduction CrystalClear
_computing_molecular_graphics 'CrystalStructure 4.0'
_computing_publication_material 'CrystalStructure 4.0 (Rigaku, 2010)'
_computing_structure_refinement 'SHELXL97 (Sheldrick, 2008)'
_computing_structure_solution 'SIR92 (Altomare, et al., 1994)'
_diffrn_ambient_temperature 296
_diffrn_detector_area_resol_mean 14.71
_diffrn_measured_fraction_theta_full 0.980
_diffrn_measured_fraction_theta_max 0.980
_diffrn_measurement_device_type 'Rigaku/MSC Mercury CCD'
_diffrn_measurement_method \w
_diffrn_radiation_type 'Mo K\a'
_diffrn_radiation_wavelength 0.71070
_diffrn_reflns_av_R_equivalents 0.0493
_diffrn_reflns_limit_h_max 20
_diffrn_reflns_limit_h_min -20
_diffrn_reflns_limit_k_max 12
_diffrn_reflns_limit_k_min -12
_diffrn_reflns_limit_l_max 20
_diffrn_reflns_limit_l_min -35
_diffrn_reflns_number 29287
_diffrn_reflns_theta_full 27.48
_diffrn_reflns_theta_max 27.48
_diffrn_standards_number 0
_exptl_absorpt_coefficient_mu 3.550
_exptl_absorpt_correction_T_max 0.780
_exptl_absorpt_correction_T_min 0.504
_exptl_absorpt_correction_type multi-scan
_exptl_absorpt_process_details 'REQAB (Rigaku, 1998)'
_exptl_crystal_colour colorless
_exptl_crystal_density_diffrn 1.509
_exptl_crystal_description prism
_exptl_crystal_F_000 1840.00
_exptl_crystal_size_max 0.300
_exptl_crystal_size_mid 0.200
_exptl_crystal_size_min 0.070
_refine_diff_density_max 1.480
_refine_diff_density_min -0.980
_refine_ls_extinction_method none
_refine_ls_goodness_of_fit_ref 1.290
_refine_ls_hydrogen_treatment mixed
_refine_ls_number_parameters 504
_refine_ls_number_reflns 9132
_refine_ls_number_restraints 48
_refine_ls_R_factor_gt 0.0722
_refine_ls_shift/su_max 0.002
_refine_ls_structure_factor_coef Fsqd
_refine_ls_weighting_details 'w = 1/[\s^2^(Fo^2^)+(0.0137P)^2^+10.9753P] where P=(Fo^2^+2Fc^2^)/3'
_refine_ls_weighting_scheme calc
_refine_ls_wR_factor_ref 0.1153
_reflns_number_gt 7729
_reflns_number_total 9132
_reflns_threshold_expression F^2^>2.0\s(F^2^)
_cod_data_source_file ic202663q_si_002_2.cif
_cod_data_source_block '[PtCl(dppz)(dppzH)2]'
_cod_database_code 4329785

loop_
_symmetry_equiv_pos_site_id
_symmetry_equiv_pos_as_xyz
1 +X,+Y,+Z
2 1/2-X,1/2+Y,1/2-Z
3 -X,-Y,-Z
4 1/2+X,1/2-Y,1/2+Z

loop_
_atom_site_label
_atom_site_type_symbol
_atom_site_fract_x
_atom_site_fract_y
_atom_site_fract_z
_atom_site_U_iso_or_equiv
_atom_site_adp_type
_atom_site_occupancy
_atom_site_symmetry_multiplicity
_atom_site_calc_flag
_atom_site_refinement_flags
Pt1 Pt 0.078927(19) 1.04481(3) 0.822517(11) 0.04444(10) Uani 1.0 4 d .
Cl1 Cl 0.07519(14) 1.2621(2) 0.78839(8) 0.0608(6) Uani 1.0 4 d .
O1 O -0.0557(6) 1.1280(9) 0.6901(3) 0.114(3) Uani 1.0 4 d .
N11 N 0.0333(4) 1.1197(6) 0.8793(3) 0.0458(15) Uani 1.0 4 d .
N12 N 0.0819(5) 1.0838(7) 0.9267(3) 0.0528(17) Uani 1.0 4 d .
N21 N 0.0880(4) 0.8537(6) 0.8521(3) 0.0535(17) Uani 1.0 4 d .
N22 N 0.1307(4) 0.8385(7) 0.9029(3) 0.0494(15) Uani 1.0 4 d .
N31 N 0.1359(4) 0.9709(6) 0.7705(3) 0.0468(15) Uani 1.0 4 d .
N32 N 0.0973(5) 0.9675(8) 0.7198(3) 0.0520(17) Uani 1.0 4 d .
C1 C -0.0814(10) 1.2098(15) 0.6499(6) 0.143(6) Uani 1.0 4 d .
C13 C 0.0544(6) 1.1518(8) 0.9621(3) 0.054(2) Uani 1.0 4 d .
C14 C -0.0127(6) 1.2371(9) 0.9367(3) 0.058(2) Uani 1.0 4 d .
C15 C -0.0237(5) 1.2153(8) 0.8854(3) 0.0448(17) Uani 1.0 4 d .
C23 C 0.1378(6) 0.7019(8) 0.9126(3) 0.0506(19) Uani 1.0 4 d .
C24 C 0.1011(6) 0.6311(8) 0.8683(3) 0.053(2) Uani 1.0 4 d .
C25 C 0.0696(5) 0.7280(8) 0.8308(3) 0.0461(18) Uani 1.0 4 d .
C33 C 0.1489(5) 0.9032(8) 0.6954(3) 0.0484(19) Uani 1.0 4 d .
C34 C 0.2226(6) 0.8630(8) 0.7313(3) 0.057(2) Uani 1.0 4 d .
C35 C 0.2123(5) 0.9064(8) 0.7782(3) 0.0479(18) Uani 1.0 4 d .
C131 C 0.0937(8) 1.1335(12) 1.0160(4) 0.088(2) Uani 1.0 4 d .
C132 C 0.1732(9) 1.0729(12) 1.0318(4) 0.109(3) Uani 1.0 4 d .
C133 C 0.2115(9) 1.0515(13) 1.0854(4) 0.120(3) Uani 1.0 4 d .
C134 C 0.1686(9) 1.1004(13) 1.1188(5) 0.110(3) Uani 1.0 4 d .
C135 C 0.0957(8) 1.1698(13) 1.1021(4) 0.098(2) Uani 1.0 4 d .
C136 C 0.0575(8) 1.1839(11) 1.0514(4) 0.088(2) Uani 1.0 4 d .
C151 C -0.0870(5) 1.2836(8) 0.8430(3) 0.0489(19) Uani 1.0 4 d .
C152 C -0.1049(6) 1.4227(9) 0.8477(4) 0.064(3) Uani 1.0 4 d .
C153 C -0.1626(7) 1.4921(11) 0.8092(4) 0.087(4) Uani 1.0 4 d .
C154 C -0.2016(7) 1.4259(11) 0.7655(4) 0.081(3) Uani 1.0 4 d .
C155 C -0.1850(6) 1.2891(11) 0.7602(4) 0.076(3) Uani 1.0 4 d .
C156 C -0.1293(6) 1.2176(9) 0.7984(4) 0.060(3) Uani 1.0 4 d .
C231 C 0.1777(6) 0.6542(8) 0.9644(3) 0.055(2) Uani 1.0 4 d .
C232 C 0.1550(7) 0.5303(10) 0.9819(4) 0.073(3) Uani 1.0 4 d .
C233 C 0.1926(8) 0.4884(11) 1.0311(4) 0.090(4) Uani 1.0 4 d .
C234 C 0.2519(9) 0.5674(13) 1.0640(4) 0.095(4) Uani 1.0 4 d .
C235 C 0.2759(9) 0.6890(13) 1.0471(4) 0.110(4) Uani 1.0 4 d .
C236 C 0.2399(8) 0.7323(11) 0.9978(4) 0.089(4) Uani 1.0 4 d .
C251 C 0.0223(6) 0.7052(8) 0.7765(3) 0.0514(19) Uani 1.0 4 d .
C252 C 0.0539(7) 0.6076(9) 0.7497(4) 0.067(3) Uani 1.0 4 d .
C253 C 0.0097(8) 0.5802(11) 0.7002(4) 0.080(3) Uani 1.0 4 d .
C254 C -0.0656(8) 0.6473(12) 0.6784(4) 0.088(4) Uani 1.0 4 d .
C255 C -0.0981(7) 0.7455(12) 0.7044(4) 0.084(3) Uani 1.0 4 d .
C256 C -0.0537(6) 0.7757(9) 0.7540(4) 0.066(3) Uani 1.0 4 d .
C331 C 0.1245(7) 0.8890(8) 0.6396(4) 0.060(3) Uani 1.0 4 d .
C332 C 0.0386(7) 0.8879(9) 0.6105(4) 0.071(3) Uani 1.0 4 d .
C333 C 0.0193(8) 0.8761(11) 0.5588(4) 0.086(3) Uani 1.0 4 d .
C334 C 0.0846(11) 0.8632(11) 0.5351(4) 0.101(4) Uani 1.0 4 d .
C335 C 0.1712(9) 0.8628(11) 0.5639(4) 0.089(4) Uani 1.0 4 d .
C336 C 0.1912(7) 0.8742(9) 0.6157(4) 0.067(3) Uani 1.0 4 d .
C351 C 0.2742(5) 0.8925(8) 0.8288(3) 0.0516(19) Uani 1.0 4 d .
C352 C 0.3094(6) 0.7673(10) 0.8457(4) 0.075(3) Uani 1.0 4 d .
C353 C 0.3684(8) 0.7532(11) 0.8930(5) 0.096(4) Uani 1.0 4 d .
C354 C 0.3928(7) 0.8667(12) 0.9228(4) 0.089(3) Uani 1.0 4 d .
C355 C 0.3576(7) 0.9934(11) 0.9061(4) 0.084(3) Uani 1.0 4 d .
C356 C 0.2989(6) 1.0058(9) 0.8593(4) 0.066(3) Uani 1.0 4 d .
H1A H -0.0481 1.1894 0.6263 0.1712 Uiso 1.0 4 calc R
H1B H -0.0723 1.3043 0.6604 0.1712 Uiso 1.0 4 calc R
H1C H -0.1423 1.1947 0.6339 0.1712 Uiso 1.0 4 calc R
H12 H 0.107(5) 1.009(8) 0.928(3) 0.04(3) Uiso 1.0 4 d .
H32 H 0.050(6) 1.009(9) 0.706(3) 0.07(3) Uiso 1.0 4 d .
H14 H -0.0444 1.2975 0.9513 0.0693 Uiso 1.0 4 calc R
H24 H 0.0980 0.5358 0.8645 0.0641 Uiso 1.0 4 calc R
H34 H 0.2703 0.8161 0.7257 0.0682 Uiso 1.0 4 calc R
H132 H 0.2029 1.0454 1.0084 0.1312 Uiso 1.0 4 calc R
H133 H 0.2645 1.0053 1.0969 0.1435 Uiso 1.0 4 calc R
H134 H 0.1910 1.0845 1.1534 0.1321 Uiso 1.0 4 calc R
H135 H 0.0696 1.2101 1.1251 0.1177 Uiso 1.0 4 calc R
H136 H 0.0045 1.2302 1.0409 0.1056 Uiso 1.0 4 calc R
H152 H -0.0773 1.4693 0.8774 0.0763 Uiso 1.0 4 calc R
H153 H -0.1749 1.5846 0.8131 0.1044 Uiso 1.0 4 calc R
H154 H -0.2396 1.4733 0.7390 0.0969 Uiso 1.0 4 calc R
H155 H -0.2122 1.2442 0.7301 0.0915 Uiso 1.0 4 calc R
H156 H -0.1197 1.1242 0.7945 0.0719 Uiso 1.0 4 calc R
H232 H 0.1137 0.4743 0.9603 0.0872 Uiso 1.0 4 calc R
H233 H 0.1769 0.4037 1.0419 0.1075 Uiso 1.0 4 calc R
H234 H 0.2756 0.5393 1.0974 0.1142 Uiso 1.0 4 calc R
H235 H 0.3172 0.7441 1.0691 0.1321 Uiso 1.0 4 calc R
H236 H 0.2579 0.8154 0.9870 0.1063 Uiso 1.0 4 calc R
H252 H 0.1050 0.5601 0.7650 0.0799 Uiso 1.0 4 calc R
H253 H 0.0316 0.5156 0.6817 0.0957 Uiso 1.0 4 calc R
H254 H -0.0959 0.6264 0.6451 0.1059 Uiso 1.0 4 calc R
H255 H -0.1497 0.7915 0.6887 0.1004 Uiso 1.0 4 calc R
H256 H -0.0748 0.8427 0.7719 0.0791 Uiso 1.0 4 calc R
H332 H -0.0064 0.8952 0.6261 0.0853 Uiso 1.0 4 calc R
H333 H -0.0387 0.8769 0.5396 0.1037 Uiso 1.0 4 calc R
H334 H 0.0710 0.8547 0.5000 0.1206 Uiso 1.0 4 calc R
H335 H 0.2158 0.8548 0.5479 0.1073 Uiso 1.0 4 calc R
H336 H 0.2493 0.8722 0.6348 0.0804 Uiso 1.0 4 calc R
H352 H 0.2934 0.6901 0.8252 0.0895 Uiso 1.0 4 calc R
H353 H 0.3912 0.6670 0.9043 0.1157 Uiso 1.0 4 calc R
H354 H 0.4331 0.8586 0.9544 0.1064 Uiso 1.0 4 calc R
H355 H 0.3738 1.0708 0.9265 0.1006 Uiso 1.0 4 calc R
H356 H 0.2755 1.0918 0.8482 0.0795 Uiso 1.0 4 calc R

loop_
_atom_site_aniso_label
_atom_site_aniso_U_11
_atom_site_aniso_U_22
_atom_site_aniso_U_33
_atom_site_aniso_U_12
_atom_site_aniso_U_13
_atom_site_aniso_U_23
Pt1 0.04431(17) 0.03570(15) 0.05468(17) 0.00451(14) 0.01571(13) 0.00302(14)
Cl1 0.0632(13) 0.0406(11) 0.0872(15) 0.0047(10) 0.0351(12) 0.0159(10)
O1 0.122(7) 0.103(7) 0.106(6) 0.059(6) 0.012(6) 0.008(5)
N11 0.049(4) 0.038(4) 0.047(4) 0.005(3) 0.007(3) -0.002(3)
N12 0.057(5) 0.042(4) 0.055(4) 0.009(4) 0.008(4) -0.001(4)
N21 0.043(4) 0.029(4) 0.090(5) 0.006(3) 0.020(4) 0.001(4)
N22 0.052(4) 0.041(4) 0.051(4) 0.003(3) 0.008(4) 0.004(3)
N31 0.040(4) 0.043(4) 0.060(4) 0.007(3) 0.019(3) 0.006(3)
N32 0.052(5) 0.054(5) 0.052(4) 0.010(4) 0.016(4) 0.011(4)
C1 0.136(14) 0.115(13) 0.170(15) 0.014(11) 0.029(12) -0.016(11)
C13 0.063(6) 0.044(5) 0.054(5) 0.001(4) 0.016(5) -0.008(4)
C14 0.064(6) 0.056(6) 0.056(5) 0.010(5) 0.020(5) -0.008(4)
C15 0.036(4) 0.039(4) 0.060(5) 0.002(4) 0.013(4) -0.004(4)
C23 0.053(5) 0.043(5) 0.055(5) 0.009(4) 0.012(4) 0.009(4)
C24 0.068(6) 0.033(4) 0.061(5) 0.004(4) 0.020(5) 0.008(4)
C25 0.045(5) 0.039(4) 0.053(5) 0.011(4) 0.012(4) -0.002(4)
C33 0.051(5) 0.044(5) 0.055(5) 0.002(4) 0.023(4) -0.001(4)
C34 0.052(5) 0.051(5) 0.072(6) 0.006(4) 0.026(5) -0.000(5)
C35 0.040(5) 0.039(5) 0.065(5) 0.002(4) 0.015(4) 0.002(4)
C131 0.105(5) 0.093(5) 0.059(4) 0.015(4) 0.010(4) -0.007(4)
C132 0.126(6) 0.113(5) 0.072(4) 0.034(5) -0.004(4) -0.017(4)
C133 0.135(6) 0.122(6) 0.079(4) 0.034(5) -0.011(4) -0.009(5)
C134 0.131(6) 0.117(6) 0.066(4) 0.009(5) -0.000(4) 0.002(4)
C135 0.115(6) 0.114(5) 0.060(4) -0.005(4) 0.014(4) 0.000(4)
C136 0.103(5) 0.103(5) 0.055(4) -0.002(4) 0.018(4) -0.000(4)
C151 0.041(5) 0.050(5) 0.057(5) 0.000(4) 0.016(4) -0.003(4)
C152 0.074(7) 0.046(5) 0.064(6) 0.011(5) 0.008(5) -0.005(4)
C153 0.095(9) 0.066(7) 0.085(7) 0.033(6) -0.002(7) -0.000(6)
C154 0.075(7) 0.080(8) 0.070(7) 0.020(6) -0.009(6) 0.008(6)
C155 0.056(6) 0.080(8) 0.078(7) 0.005(6) -0.007(5) -0.010(6)
C156 0.050(5) 0.054(6) 0.072(6) 0.003(5) 0.009(5) -0.009(5)
C231 0.061(6) 0.040(5) 0.062(5) 0.012(4) 0.016(5) 0.006(4)
C232 0.078(7) 0.059(6) 0.076(6) 0.002(6) 0.014(6) 0.011(5)
C233 0.117(10) 0.071(8) 0.078(7) 0.005(7) 0.022(7) 0.032(6)
C234 0.123(11) 0.102(10) 0.051(6) 0.025(8) 0.009(7) 0.017(7)
C235 0.137(12) 0.097(10) 0.072(8) 0.008(9) -0.012(8) 0.010(7)
C236 0.129(10) 0.060(7) 0.067(7) -0.006(7) 0.008(7) 0.008(5)
C251 0.058(6) 0.033(5) 0.060(5) -0.010(4) 0.011(5) 0.003(4)
C252 0.082(7) 0.044(5) 0.071(6) -0.003(5) 0.015(6) -0.009(5)
C253 0.087(8) 0.075(8) 0.073(7) -0.009(6) 0.013(6) -0.017(6)
C254 0.103(10) 0.095(9) 0.054(6) -0.033(8) -0.001(6) -0.006(6)
C255 0.071(7) 0.098(9) 0.071(7) -0.004(7) 0.000(6) 0.024(6)
C256 0.055(6) 0.060(6) 0.082(7) 0.003(5) 0.019(5) 0.008(5)
C331 0.083(7) 0.038(5) 0.067(6) -0.009(5) 0.032(6) 0.003(4)
C332 0.084(8) 0.057(6) 0.072(7) -0.001(6) 0.021(6) 0.007(5)
C333 0.109(9) 0.077(8) 0.061(6) -0.001(7) 0.002(6) 0.007(6)
C334 0.170(14) 0.070(8) 0.066(7) -0.008(9) 0.038(9) -0.000(6)
C335 0.124(10) 0.080(8) 0.086(8) -0.006(8) 0.066(8) 0.002(7)
C336 0.077(7) 0.065(6) 0.067(6) -0.004(5) 0.032(5) -0.002(5)
C351 0.045(5) 0.044(5) 0.065(5) 0.007(4) 0.014(4) -0.003(4)
C352 0.071(7) 0.052(6) 0.090(7) 0.014(5) 0.003(6) -0.010(5)
C353 0.102(9) 0.061(7) 0.102(9) 0.033(7) -0.013(7) 0.002(6)
C354 0.087(8) 0.083(8) 0.080(7) 0.013(7) -0.004(6) -0.003(7)
C355 0.088(8) 0.063(7) 0.085(7) 0.001(6) -0.004(6) -0.016(6)
C356 0.065(6) 0.046(5) 0.078(7) -0.001(5) 0.003(5) -0.004(5)

loop_
_atom_type_symbol
_atom_type_description
_atom_type_scat_dispersion_real
_atom_type_scat_dispersion_imag
_atom_type_scat_source
C C 0.0033 0.0016
;
International Tables for Crystallography
(1992, Vol. C, Tables 4.2.6.8 and 6.1.1.4)
;
H H 0.0000 0.0000
;
International Tables for Crystallography
(1992, Vol. C, Table 6.1.1.4)
;
N N 0.0061 0.0033
;
International Tables for Crystallography
(1992, Vol. C, Tables 4.2.6.8 and 6.1.1.4)
;
Pt Pt -1.7033 8.3905
;
International Tables for Crystallography
(1992, Vol. C, Tables 4.2.6.8 and 6.1.1.4)
;
Cl Cl 0.1484 0.1585
;
International Tables for Crystallography
(1992, Vol. C, Tables 4.2.6.8 and 6.1.1.4)
;
O O 0.0106 0.0060
;
International Tables for Crystallography
(1992, Vol. C, Tables 4.2.6.8 and 6.1.1.4)
;

loop_
_geom_angle_atom_site_label_1
_geom_angle_atom_site_label_2
_geom_angle_atom_site_label_3
_geom_angle
_geom_angle_publ_flag
Cl1 Pt1 N11 90.45(18) yes
Cl1 Pt1 N21 177.3(2) yes
Cl1 Pt1 N31 90.37(19) yes
N11 Pt1 N21 91.3(3) yes
N11 Pt1 N31 174.5(3) yes
N21 Pt1 N31 87.7(3) yes
Pt1 N11 N12 114.3(5) yes
Pt1 N11 C15 137.8(5) yes
N12 N11 C15 106.7(7) yes
N11 N12 C13 110.5(7) yes
Pt1 N21 N22 117.8(5) yes
Pt1 N21 C25 132.4(6) yes
N22 N21 C25 109.3(6) yes
N21 N22 C23 107.2(6) yes
Pt1 N31 N32 124.5(5) yes
Pt1 N31 C35 128.3(5) yes
N32 N31 C35 106.9(7) yes
N31 N32 C33 110.6(7) yes
N12 C13 C14 106.8(7) yes
N12 C13 C131 122.7(8) yes
C14 C13 C131 130.5(9) yes
C13 C14 C15 106.8(8) yes
N11 C15 C14 109.1(7) yes
N11 C15 C151 123.8(7) yes
C14 C15 C151 127.2(8) yes
N22 C23 C24 108.9(7) yes
N22 C23 C231 119.5(7) yes
C24 C23 C231 131.6(7) yes
C23 C24 C25 107.3(7) yes
N21 C25 C24 107.4(7) yes
N21 C25 C251 123.9(7) yes
C24 C25 C251 128.7(7) yes
N32 C33 C34 107.2(7) yes
N32 C33 C331 122.1(7) yes
C34 C33 C331 130.7(9) yes
C33 C34 C35 106.4(8) yes
N31 C35 C34 108.9(7) yes
N31 C35 C351 122.8(8) yes
C34 C35 C351 128.3(8) yes
C13 C131 C132 119.2(11) yes
C13 C131 C136 122.5(10) yes
C132 C131 C136 118.0(9) yes
C131 C132 C133 119.3(12) yes
C132 C133 C134 118.7(12) yes
C133 C134 C135 119.8(11) yes
C134 C135 C136 121.2(12) yes
C131 C136 C135 122.5(11) yes
C15 C151 C152 118.4(7) yes
C15 C151 C156 123.6(7) yes
C152 C151 C156 118.0(7) yes
C151 C152 C153 120.9(8) yes
C152 C153 C154 119.9(10) yes
C153 C154 C155 119.9(9) yes
C154 C155 C156 121.1(9) yes
C151 C156 C155 120.1(9) yes
C23 C231 C232 121.8(7) yes
C23 C231 C236 121.0(8) yes
C232 C231 C236 117.1(8) yes
C231 C232 C233 120.8(9) yes
C232 C233 C234 121.7(11) yes
C233 C234 C235 118.3(10) yes
C234 C235 C236 121.1(11) yes
C231 C236 C235 121.1(10) yes
C25 C251 C252 118.5(7) yes
C25 C251 C256 121.2(8) yes
C252 C251 C256 120.3(8) yes
C251 C252 C253 119.8(9) yes
C252 C253 C254 120.0(11) yes
C253 C254 C255 121.1(9) yes
C254 C255 C256 119.6(10) yes
C251 C256 C255 119.2(9) yes
C33 C331 C332 122.7(10) yes
C33 C331 C336 118.2(8) yes
C332 C331 C336 119.0(9) yes
C331 C332 C333 120.5(11) yes
C332 C333 C334 120.6(11) yes
C333 C334 C335 119.6(11) yes
C334 C335 C336 120.3(13) yes
C331 C336 C335 120.0(9) yes
C35 C351 C352 120.7(8) yes
C35 C351 C356 120.5(7) yes
C352 C351 C356 118.8(8) yes
C351 C352 C353 121.2(9) yes
C352 C353 C354 119.4(10) yes
C353 C354 C355 119.8(9) yes
C354 C355 C356 120.2(9) yes
C351 C356 C355 120.6(8) yes
N11 N12 H12 114(5) no
C13 N12 H12 131(6) no
N31 N32 H32 123(6) no
C33 N32 H32 126(7) no
O1 C1 H1A 109.471 no
O1 C1 H1B 109.475 no
O1 C1 H1C 109.477 no
H1A C1 H1B 109.476 no
H1A C1 H1C 109.456 no
H1B C1 H1C 109.473 no
C13 C14 H14 126.599 no
C15 C14 H14 126.586 no
C23 C24 H24 126.351 no
C25 C24 H24 126.349 no
C33 C34 H34 126.796 no
C35 C34 H34 126.805 no
C131 C132 H132 120.354 no
C133 C132 H132 120.343 no
C132 C133 H133 120.634 no
C134 C133 H133 120.628 no
C133 C134 H134 120.101 no
C135 C134 H134 120.096 no
C134 C135 H135 119.424 no
C136 C135 H135 119.411 no
C131 C136 H136 118.766 no
C135 C136 H136 118.739 no
C151 C152 H152 119.551 no
C153 C152 H152 119.537 no
C152 C153 H153 120.036 no
C154 C153 H153 120.046 no
C153 C154 H154 120.034 no
C155 C154 H154 120.048 no
C154 C155 H155 119.452 no
C156 C155 H155 119.467 no
C151 C156 H156 119.937 no
C155 C156 H156 119.920 no
C231 C232 H232 119.618 no
C233 C232 H232 119.620 no
C232 C233 H233 119.172 no
C234 C233 H233 119.159 no
C233 C234 H234 120.878 no
C235 C234 H234 120.861 no
C234 C235 H235 119.461 no
C236 C235 H235 119.457 no
C231 C236 H236 119.483 no
C235 C236 H236 119.457 no
C251 C252 H252 120.115 no
C253 C252 H252 120.102 no
C252 C253 H253 119.984 no
C254 C253 H253 119.994 no
C253 C254 H254 119.445 no
C255 C254 H254 119.456 no
C254 C255 H255 120.195 no
C256 C255 H255 120.201 no
C251 C256 H256 120.432 no
C255 C256 H256 120.417 no
C331 C332 H332 119.727 no
C333 C332 H332 119.724 no
C332 C333 H333 119.702 no
C334 C333 H333 119.704 no
C333 C334 H334 120.212 no
C335 C334 H334 120.202 no
C334 C335 H335 119.874 no
C336 C335 H335 119.872 no
C331 C336 H336 120.027 no
C335 C336 H336 120.011 no
C351 C352 H352 119.395 no
C353 C352 H352 119.392 no
C352 C353 H353 120.294 no
C354 C353 H353 120.301 no
C353 C354 H354 120.095 no
C355 C354 H354 120.097 no
C354 C355 H355 119.907 no
C356 C355 H355 119.905 no
C351 C356 H356 119.721 no
C355 C356 H356 119.693 no

loop_
_geom_bond_atom_site_label_1
_geom_bond_atom_site_label_2
_geom_bond_distance
_geom_bond_publ_flag
Pt1 Cl1 2.299(2) yes
Pt1 N11 2.019(7) yes
Pt1 N21 2.012(6) yes
Pt1 N31 2.013(7) yes
O1 C1 1.329(17) yes
N11 N12 1.364(9) yes
N11 C15 1.337(10) yes
N12 C13 1.338(12) yes
N21 N22 1.381(9) yes
N21 C25 1.349(10) yes
N22 C23 1.350(10) yes
N31 N32 1.358(9) yes
N31 C35 1.331(10) yes
N32 C33 1.342(12) yes
C13 C14 1.380(11) yes
C13 C131 1.449(12) yes
C14 C15 1.383(11) yes
C15 C151 1.473(10) yes
C23 C24 1.378(11) yes
C23 C231 1.463(11) yes
C24 C25 1.384(10) yes
C25 C251 1.489(10) yes
C33 C34 1.367(10) yes
C33 C331 1.477(12) yes
C34 C35 1.402(12) yes
C35 C351 1.473(10) yes
C131 C132 1.354(17) yes
C131 C136 1.345(17) yes
C132 C133 1.443(15) yes
C133 C134 1.37(2) yes
C134 C135 1.310(18) yes
C135 C136 1.363(13) yes
C151 C152 1.392(12) yes
C151 C156 1.380(11) yes
C152 C153 1.373(13) yes
C153 C154 1.352(14) yes
C154 C155 1.367(15) yes
C155 C156 1.364(12) yes
C231 C232 1.378(13) yes
C231 C236 1.378(13) yes
C232 C233 1.379(14) yes
C233 C234 1.352(15) yes
C234 C235 1.359(19) yes
C235 C236 1.381(14) yes
C251 C252 1.373(13) yes
C251 C256 1.380(12) yes
C252 C253 1.373(13) yes
C253 C254 1.352(16) yes
C254 C255 1.370(17) yes
C255 C256 1.383(13) yes
C331 C332 1.382(13) yes
C331 C336 1.396(16) yes
C332 C333 1.370(14) yes
C333 C334 1.37(2) yes
C334 C335 1.389(19) yes
C335 C336 1.371(14) yes
C351 C352 1.364(12) yes
C351 C356 1.372(12) yes
C352 C353 1.385(14) yes
C353 C354 1.363(15) yes
C354 C355 1.376(15) yes
C355 C356 1.371(13) yes
N12 H12 0.82(8) no
N32 H32 0.85(9) no
C1 H1A 0.960 no
C1 H1B 0.960 no
C1 H1C 0.960 no
C14 H14 0.930 no
C24 H24 0.930 no
C34 H34 0.930 no
C132 H132 0.930 no
C133 H133 0.930 no
C134 H134 0.930 no
C135 H135 0.930 no
C136 H136 0.930 no
C152 H152 0.930 no
C153 H153 0.930 no
C154 H154 0.930 no
C155 H155 0.930 no
C156 H156 0.930 no
C232 H232 0.930 no
C233 H233 0.930 no
C234 H234 0.930 no
C235 H235 0.930 no
C236 H236 0.930 no
C252 H252 0.930 no
C253 H253 0.930 no
C254 H254 0.930 no
C255 H255 0.930 no
C256 H256 0.930 no
C332 H332 0.930 no
C333 H333 0.930 no
C334 H334 0.930 no
C335 H335 0.930 no
C336 H336 0.930 no
C352 H352 0.930 no
C353 H353 0.930 no
C354 H354 0.930 no
C355 H355 0.930 no
C356 H356 0.930 no

loop_
_geom_contact_atom_site_label_1
_geom_contact_atom_site_label_2
_geom_contact_distance
_geom_contact_publ_flag
_geom_contact_site_symmetry_2
Pt1 C251 3.554(8) no .
Pt1 C256 3.555(9) no .
Pt1 C351 3.399(8) no .
Pt1 C356 3.387(9) no .
Cl1 N32 3.488(8) no .
Cl1 C15 3.459(9) no .
Cl1 C151 3.315(9) no .
Cl1 C156 3.361(10) no .
N11 N22 3.116(9) no .
N11 C156 3.065(10) no .
N12 N21 3.044(10) no .
N12 N22 2.638(10) no .
N12 C132 2.852(12) no .
N12 C151 3.592(10) no .
N21 C35 3.227(12) no .
N21 C231 3.586(10) no .
N21 C256 3.097(11) no .
N21 C351 3.213(12) no .
N22 C236 2.896(11) no .
N22 C351 3.476(12) no .
N22 C356 3.594(13) no .
N31 C25 3.212(10) no .
N31 C251 3.175(10) no .
N31 C256 3.482(11) no .
N31 C352 3.561(11) no .
N31 C356 3.056(10) no .
N32 C251 3.361(11) no .
N32 C256 3.361(13) no .
N32 C332 2.984(12) no .
N32 C351 3.580(10) no .
C14 C136 3.078(12) no .
C14 C152 3.065(11) no .
C24 C232 3.149(12) no .
C24 C252 3.138(12) no .
C25 C35 3.460(12) no .
C34 C336 3.069(12) no .
C34 C352 3.201(12) no .
C35 C251 3.584(12) no .
C131 C134 2.764(14) no .
C132 C135 2.715(19) no .
C133 C136 2.697(17) no .
C151 C154 2.763(12) no .
C152 C155 2.719(13) no .
C153 C156 2.745(14) no .
C231 C234 2.794(13) no .
C232 C235 2.720(15) no .
C233 C236 2.712(16) no .
C251 C254 2.732(12) no .
C252 C255 2.746(14) no .
C253 C256 2.752(15) no .
C331 C334 2.769(14) no .
C332 C335 2.752(19) no .
C333 C336 2.756(14) no .
C351 C354 2.761(12) no .
C352 C355 2.727(14) no .
C353 C356 2.743(14) no .
Cl1 O1 3.200(8) no .
Cl1 C34 3.534(10) no 2_556
Cl1 C252 3.503(9) no 1_565
O1 Cl1 3.200(8) no .
O1 N31 3.580(10) no .
O1 N32 2.815(11) no .
O1 C155 3.531(15) no .
O1 C156 3.575(14) no .
N11 C135 3.593(14) no 3_577
N12 C136 3.567(14) no 3_577
N21 C135 3.481(16) no 3_577
N22 C135 3.564(15) no 3_577
N22 C136 3.546(14) no 3_577
N31 O1 3.580(10) no .
N32 O1 2.815(11) no .
C34 Cl1 3.534(10) no 2_546
C135 N11 3.593(14) no 3_577
C135 N21 3.481(16) no 3_577
C135 N22 3.564(15) no 3_577
C136 N12 3.567(14) no 3_577
C136 N22 3.546(14) no 3_577
C155 O1 3.531(15) no .
C156 O1 3.575(14) no .
C252 Cl1 3.503(9) no 1_545
Pt1 H12 2.82(7) no .
Pt1 H32 3.12(9) no .
Pt1 H156 3.1364 no .
Pt1 H256 3.1463 no .
Pt1 H356 3.0458 no .
Cl1 H32 3.29(9) no .
Cl1 H156 3.4179 no .
Cl1 H356 3.5678 no .
N11 H14 3.1117 no .
N11 H156 2.8750 no .
N12 H14 3.0819 no .
N12 H132 2.5521 no .
N21 H12 2.52(7) no .
N21 H24 3.1009 no .
N21 H256 2.9076 no .
N22 H12 1.87(8) no .
N22 H24 3.1147 no .
N22 H132 3.4488 no .
N22 H236 2.6316 no .
N31 H34 3.1192 no .
N31 H256 3.5800 no .
N31 H356 2.8774 no .
N32 H34 3.0815 no .
N32 H332 2.7376 no .
C13 H132 2.5734 no .
C13 H136 2.6033 no .
C14 H12 2.97(8) no .
C14 H136 2.7909 no .
C14 H152 2.8040 no .
C15 H12 2.89(7) no .
C15 H152 2.5964 no .
C15 H156 2.6938 no .
C23 H12 3.06(8) no .
C23 H232 2.6449 no .
C23 H236 2.6277 no .
C24 H232 2.9013 no .
C24 H252 2.9279 no .
C25 H252 2.5991 no .
C25 H256 2.6644 no .
C33 H332 2.6769 no .
C33 H336 2.6079 no .
C34 H32 3.00(9) no .
C34 H336 2.7839 no .
C34 H352 3.0209 no .
C35 H32 2.97(8) no .
C35 H352 2.6128 no .
C35 H356 2.6223 no .
C131 H12 2.75(8) no .
C131 H14 2.8965 no .
C131 H133 3.2520 no .
C131 H135 3.1998 no .
C132 H12 2.82(7) no .
C132 H134 3.2659 no .
C132 H136 3.1525 no .
C132 H236 3.2304 no .
C133 H135 3.1552 no .
C133 H235 3.5078 no .
C134 H132 3.2561 no .
C134 H136 3.1523 no .
C135 H133 3.1554 no .
C136 H14 2.9922 no .
C136 H132 3.1589 no .
C136 H134 3.1676 no .
C151 H14 2.8599 no .
C151 H153 3.2432 no .
C151 H155 3.2146 no .
C152 H14 2.9930 no .
C152 H154 3.2003 no .
C152 H156 3.2215 no .
C153 H155 3.1891 no .
C154 H152 3.1942 no .
C154 H156 3.2134 no .
C155 H153 3.1949 no .
C156 H152 3.2176 no .
C156 H154 3.2137 no .
C231 H24 2.9212 no .
C231 H233 3.2282 no .
C231 H235 3.2346 no .
C232 H24 3.0965 no .
C232 H234 3.2262 no .
C232 H236 3.1960 no .
C233 H235 3.1676 no .
C234 H232 3.2146 no .
C234 H236 3.2166 no .
C235 H133 3.3801 no .
C235 H233 3.1669 no .
C236 H132 3.1218 no .
C236 H232 3.1971 no .
C236 H234 3.2285 no .
C251 H24 2.8952 no .
C251 H253 3.2152 no .
C251 H255 3.2246 no .
C252 H24 3.1071 no .
C252 H254 3.1972 no .
C252 H256 3.2279 no .
C253 H255 3.2057 no .
C254 H252 3.1980 no .
C254 H256 3.2210 no .
C254 H332 3.0711 no .
C255 H32 3.46(9) no .
C255 H253 3.2069 no .
C255 H332 3.2390 no .
C256 H32 3.27(10) no .
C256 H252 3.2269 no .
C256 H254 3.2170 no .
C331 H32 2.69(10) no .
C331 H34 2.9109 no .
C331 H333 3.2259 no .
C331 H335 3.2364 no .
C332 H32 2.83(9) no .
C332 H334 3.2173 no .
C332 H336 3.2349 no .
C333 H335 3.2217 no .
C334 H332 3.2142 no .
C334 H336 3.2334 no .
C335 H333 3.2237 no .
C336 H34 2.9866 no .
C336 H332 3.2353 no .
C336 H334 3.2320 no .
C351 H34 2.9018 no .
C351 H353 3.2310 no .
C351 H355 3.2197 no .
C352 H34 3.2108 no .
C352 H354 3.2158 no .
C352 H356 3.1958 no .
C353 H236 3.5348 no .
C353 H355 3.2077 no .
C354 H236 3.1554 no .
C354 H352 3.2082 no .
C354 H356 3.2186 no .
C355 H236 3.5059 no .
C355 H353 3.2120 no .
C356 H352 3.1950 no .
C356 H354 3.2203 no .
H12 H132 2.3439 no .
H12 H236 3.1308 no .
H32 H256 3.4176 no .
H32 H332 2.3934 no .
H14 H136 2.4533 no .
H14 H152 2.5618 no .
H24 H232 2.6363 no .
H24 H252 2.7640 no .
H34 H336 2.4776 no .
H34 H352 2.9167 no .
H132 H133 2.3870 no .
H132 H236 2.5217 no .
H133 H134 2.3071 no .
H133 H235 2.8352 no .
H133 H236 3.5035 no .
H134 H135 2.2345 no .
H135 H136 2.2672 no .
H152 H153 2.2974 no .
H153 H154 2.2830 no .
H154 H155 2.2902 no .
H155 H156 2.2851 no .
H156 H256 2.9287 no .
H232 H233 2.2925 no .
H233 H234 2.2825 no .
H234 H235 2.2933 no .
H235 H236 2.2960 no .
H236 H354 3.1722 no .
H252 H253 2.3043 no .
H252 H352 3.2572 no .
H253 H254 2.2737 no .
H254 H255 2.2951 no .
H254 H332 3.0799 no .
H255 H256 2.3213 no .
H255 H332 3.3503 no .
H332 H333 2.2917 no .
H333 H334 2.2975 no .
H334 H335 2.3205 no .
H335 H336 2.2997 no .
H352 H353 2.3110 no .
H353 H354 2.2981 no .
H354 H355 2.3062 no .
H355 H356 2.2955 no .
Cl1 H24 3.3324 no 1_565
Cl1 H34 2.6381 no 2_556
Cl1 H252 3.0247 no 1_565
Cl1 H336 3.1902 no 2_556
O1 H32 1.98(9) no .
O1 H155 3.1799 no .
O1 H156 3.2801 no .
O1 H234 3.5476 no 4_464
O1 H255 3.5841 no .
O1 H332 3.0839 no .
N11 H135 3.5788 no 3_577
N12 H136 3.5492 no 3_577
N21 H135 2.8067 no 3_577
N22 H135 3.1022 no 3_577
N22 H136 3.0336 no 3_577
N32 H352 3.2153 no 2_556
C1 H32 2.96(9) no .
C1 H155 3.4212 no .
C1 H234 3.3616 no 4_464
C1 H253 3.4544 no 1_565
C1 H332 3.4005 no .
C13 H232 3.2705 no 1_565
C13 H233 3.4985 no 1_565
C14 H232 3.0074 no 1_565
C15 H232 3.5867 no 1_565
C23 H135 3.2900 no 3_577
C23 H136 2.9523 no 3_577
C24 H135 3.1652 no 3_577
C24 H152 3.3064 no 1_545
C24 H336 3.4755 no 2_546
C25 H135 2.8537 no 3_577
C33 H352 3.0293 no 2_556
C33 H356 3.5708 no 2_546
C34 H252 3.3180 no 2_556
C34 H352 3.5077 no 2_556
C34 H356 3.4168 no 2_546
C131 H233 2.9349 no 1_565
C132 H233 3.2190 no 1_565
C133 H1C 3.3990 no 4_575
C133 H254 3.5086 no 4_565
C134 H1C 3.5327 no 4_575
C134 H153 3.5646 no 3_587
C134 H154 3.2979 no 4_575
C134 H155 3.4678 no 4_575
C134 H156 3.4595 no 3_577
C135 H12 3.55(8) no 3_577
C135 H152 3.5690 no 3_587
C135 H153 3.3273 no 3_587
C135 H233 3.2646 no 1_565
C135 H256 3.5548 no 3_577
C136 H12 3.38(8) no 3_577
C136 H233 2.9100 no 1_565
C152 H24 3.3169 no 1_565
C152 H234 3.4551 no 3_577
C153 H135 3.5108 no 3_587
C153 H155 3.1520 no 2_456
C153 H234 3.5100 no 3_577
C153 H255 3.5746 no 2_456
C154 H134 3.0839 no 4_474
C154 H155 3.3924 no 2_456
C154 H156 3.4556 no 2_456
C154 H255 3.2328 no 2_456
C154 H256 3.5164 no 2_456
C155 H134 3.2902 no 4_474
C155 H153 3.2426 no 2_446
C155 H154 3.2910 no 2_446
C155 H255 3.2910 no 2_456
C156 H134 3.4612 no 3_577
C156 H154 3.1393 no 2_446
C231 H14 3.5596 no 3_577
C231 H136 3.0711 no 3_577
C231 H335 3.4221 no 2_546
C232 H14 3.3086 no 3_577
C232 H136 3.3684 no 3_577
C232 H335 2.9468 no 2_546
C233 H14 3.2708 no 3_577
C233 H152 3.5008 no 3_577
C233 H335 3.1892 no 2_546
C234 H1C 3.3480 no 4_565
C234 H14 3.4655 no 3_577
C234 H152 3.5740 no 3_577
C235 H254 3.4061 no 4_565
C235 H333 3.0747 no 4_565
C236 H333 3.5541 no 4_565
C251 H135 3.4890 no 3_577
C253 H1B 3.0465 no 1_545
C254 H1B 3.3598 no 1_545
C254 H133 3.3470 no 4_464
C254 H235 3.2433 no 4_464
C255 H235 3.5837 no 4_464
C256 H135 3.3884 no 3_577
C256 H153 3.3827 no 1_545
C331 H352 3.2370 no 2_556
C331 H353 2.9354 no 2_556
C331 H355 3.5809 no 2_546
C331 H356 3.2644 no 2_546
C332 H1A 3.3096 no .
C332 H353 2.9969 no 2_556
C333 H235 3.4978 no 4_464
C333 H334 3.1973 no 3_576
C333 H353 3.1984 no 2_556
C333 H355 3.3831 no 2_546
C334 H333 3.2039 no 3_576
C334 H353 3.3516 no 2_556
C334 H354 3.5260 no 4_464
C334 H355 3.0341 no 2_546
C335 H353 3.3026 no 2_556
C335 H355 2.9497 no 2_546
C335 H356 3.5100 no 2_546
C336 H352 3.4423 no 2_556
C336 H353 3.1127 no 2_556
C336 H355 3.2273 no 2_546
C336 H356 2.9118 no 2_546
C351 H253 3.3920 no 2_556
C353 H1A 3.1013 no 2_546
C354 H1A 3.5535 no 2_546
C355 H253 3.3455 no 2_556
C356 H253 3.1864 no 2_556
H1A C332 3.3096 no .
H1A C353 3.1013 no 2_556
H1A C354 3.5535 no 2_556
H1A H32 2.9010 no .
H1A H234 3.4932 no 4_464
H1A H253 3.5880 no 1_565
H1A H332 2.9293 no .
H1A H334 3.4027 no 3_576
H1A H353 2.8436 no 2_556
H1B C253 3.0465 no 1_565
H1B C254 3.3598 no 1_565
H1B H32 3.4963 no .
H1B H133 3.2753 no 4_474
H1B H155 3.3455 no .
H1B H253 2.5974 no 1_565
H1B H254 3.1606 no 1_565
H1C C133 3.3990 no 4_474
H1C C134 3.5327 no 4_474
H1C C234 3.3480 no 4_464
H1C H133 3.2982 no 4_474
H1C H134 3.5567 no 4_474
H1C H155 3.1571 no .
H1C H233 3.4059 no 4_464
H1C H234 2.6727 no 4_464
H12 C135 3.55(8) no 3_577
H12 C136 3.38(8) no 3_577
H12 H135 3.5005 no 3_577
H12 H136 3.1637 no 3_577
H32 O1 1.98(9) no .
H32 C1 2.96(9) no .
H32 H1A 2.9010 no .
H32 H1B 3.4963 no .
H32 H352 3.3439 no 2_556
H14 C231 3.5596 no 3_577
H14 C232 3.3086 no 3_577
H14 C233 3.2708 no 3_577
H14 C234 3.4655 no 3_577
H14 H232 2.9961 no 1_565
H24 Cl1 3.3324 no 1_545
H24 C152 3.3169 no 1_545
H24 H152 2.9715 no 1_545
H24 H336 2.8955 no 2_546
H34 Cl1 2.6381 no 2_546
H34 H252 3.0525 no 2_556
H34 H356 2.9241 no 2_546
H133 C254 3.3470 no 4_565
H133 H1B 3.2753 no 4_575
H133 H1C 3.2982 no 4_575
H133 H254 2.5909 no 4_565
H134 C154 3.0839 no 4_575
H134 C155 3.2902 no 4_575
H134 C156 3.4612 no 3_577
H134 H1C 3.5567 no 4_575
H134 H153 3.3651 no 3_587
H134 H154 2.3726 no 4_575
H134 H155 2.7913 no 4_575
H134 H156 2.8777 no 3_577
H134 H256 3.1792 no 3_577
H135 N11 3.5788 no 3_577
H135 N21 2.8067 no 3_577
H135 N22 3.1022 no 3_577
H135 C23 3.2900 no 3_577
H135 C24 3.1652 no 3_577
H135 C25 2.8537 no 3_577
H135 C153 3.5108 no 3_587
H135 C251 3.4890 no 3_577
H135 C256 3.3884 no 3_577
H135 H12 3.5005 no 3_577
H135 H152 3.1131 no 3_587
H135 H153 2.8454 no 3_587
H135 H256 2.8426 no 3_577
H136 N12 3.5492 no 3_577
H136 N22 3.0336 no 3_577
H136 C23 2.9523 no 3_577
H136 C231 3.0711 no 3_577
H136 C232 3.3684 no 3_577
H136 H12 3.1637 no 3_577
H136 H232 3.4212 no 3_577
H136 H233 3.2082 no 1_565
H152 C24 3.3064 no 1_565
H152 C135 3.5690 no 3_587
H152 C233 3.5008 no 3_577
H152 C234 3.5740 no 3_577
H152 H24 2.9715 no 1_565
H152 H135 3.1131 no 3_587
H152 H232 3.2639 no 1_565
H152 H233 3.2813 no 3_577
H152 H234 3.4013 no 3_577
H153 C134 3.5646 no 3_587
H153 C135 3.3273 no 3_587
H153 C155 3.2426 no 2_456
H153 C256 3.3827 no 1_565
H153 H134 3.3651 no 3_587
H153 H135 2.8454 no 3_587
H153 H155 2.4230 no 2_456
H153 H234 3.4790 no 3_577
H153 H256 3.3216 no 1_565
H154 C134 3.2979 no 4_474
H154 C155 3.2910 no 2_456
H154 C156 3.1393 no 2_456
H154 H134 2.3726 no 4_474
H154 H155 2.9240 no 2_456
H154 H156 2.6217 no 2_456
H154 H255 3.4621 no 2_456
H154 H256 3.1486 no 2_456
H155 O1 3.1799 no .
H155 C1 3.4212 no .
H155 C134 3.4678 no 4_474
H155 C153 3.1520 no 2_446
H155 C154 3.3924 no 2_446
H155 H1B 3.3455 no .
H155 H1C 3.1571 no .
H155 H134 2.7913 no 4_474
H155 H153 2.4230 no 2_446
H155 H154 2.9240 no 2_446
H155 H255 3.5486 no 2_456
H155 H256 3.5032 no 2_456
H156 O1 3.2801 no .
H156 C134 3.4595 no 3_577
H156 C154 3.4556 no 2_446
H156 H134 2.8777 no 3_577
H156 H154 2.6217 no 2_446
H232 C13 3.2705 no 1_545
H232 C14 3.0074 no 1_545
H232 C15 3.5867 no 1_545
H232 H14 2.9961 no 1_545
H232 H136 3.4212 no 3_577
H232 H152 3.2639 no 1_545
H232 H335 3.0101 no 2_546
H233 C13 3.4985 no 1_545
H233 C131 2.9349 no 1_545
H233 C132 3.2190 no 1_545
H233 C135 3.2646 no 1_545
H233 C136 2.9100 no 1_545
H233 H1C 3.4059 no 4_565
H233 H136 3.2082 no 1_545
H233 H152 3.2813 no 3_577
H233 H335 3.3820 no 2_546
H234 O1 3.5476 no 4_565
H234 C1 3.3616 no 4_565
H234 C152 3.4551 no 3_577
H234 C153 3.5100 no 3_577
H234 H1A 3.4932 no 4_565
H234 H1C 2.6727 no 4_565
H234 H152 3.4013 no 3_577
H234 H153 3.4790 no 3_577
H234 H255 2.9580 no 4_565
H234 H332 3.3989 no 4_565
H235 C254 3.2433 no 4_565
H235 C255 3.5837 no 4_565
H235 C333 3.4978 no 4_565
H235 H254 2.5028 no 4_565
H235 H255 3.1919 no 4_565
H235 H332 3.1244 no 4_565
H235 H333 2.8745 no 4_565
H252 Cl1 3.0247 no 1_545
H252 C34 3.3180 no 2_546
H252 H34 3.0525 no 2_546
H252 H336 3.5742 no 2_546
H253 C1 3.4544 no 1_545
H253 C351 3.3920 no 2_546
H253 C355 3.3455 no 2_546
H253 C356 3.1864 no 2_546
H253 H1A 3.5880 no 1_545
H253 H1B 2.5974 no 1_545
H253 H356 3.4579 no 2_546
H254 C133 3.5086 no 4_464
H254 C235 3.4061 no 4_464
H254 H1B 3.1606 no 1_545
H254 H133 2.5909 no 4_464
H254 H235 2.5028 no 4_464
H255 O1 3.5841 no .
H255 C153 3.5746 no 2_446
H255 C154 3.2328 no 2_446
H255 C155 3.2910 no 2_446
H255 H154 3.4621 no 2_446
H255 H155 3.5486 no 2_446
H255 H234 2.9580 no 4_464
H255 H235 3.1919 no 4_464
H256 C135 3.5548 no 3_577
H256 C154 3.5164 no 2_446
H256 H134 3.1792 no 3_577
H256 H135 2.8426 no 3_577
H256 H153 3.3216 no 1_545
H256 H154 3.1486 no 2_446
H256 H155 3.5032 no 2_446
H332 O1 3.0839 no .
H332 C1 3.4005 no .
H332 H1A 2.9293 no .
H332 H234 3.3989 no 4_464
H332 H235 3.1244 no 4_464
H332 H353 3.4380 no 2_556
H333 C235 3.0747 no 4_464
H333 C236 3.5541 no 4_464
H333 C334 3.2039 no 3_576
H333 H235 2.8745 no 4_464
H333 H334 2.8137 no 3_576
H333 H353 3.5919 no 4_464
H333 H354 3.2078 no 4_464
H334 C333 3.1973 no 3_576
H334 H1A 3.4027 no 3_576
H334 H333 2.8137 no 3_576
H334 H353 3.3220 no 4_464
H334 H354 3.0271 no 4_464
H334 H355 3.3827 no 2_546
H335 C231 3.4221 no 2_556
H335 C232 2.9468 no 2_556
H335 C233 3.1892 no 2_556
H335 H232 3.0101 no 2_556
H335 H233 3.3820 no 2_556
H335 H355 3.2614 no 2_546
H336 Cl1 3.1902 no 2_546
H336 C24 3.4755 no 2_556
H336 H24 2.8955 no 2_556
H336 H252 3.5742 no 2_556
H336 H352 3.4004 no 2_556
H336 H356 2.8040 no 2_546
H352 N32 3.2153 no 2_546
H352 C33 3.0293 no 2_546
H352 C34 3.5077 no 2_546
H352 C331 3.2370 no 2_546
H352 C336 3.4423 no 2_546
H352 H32 3.3439 no 2_546
H352 H336 3.4004 no 2_546
H353 C331 2.9354 no 2_546
H353 C332 2.9969 no 2_546
H353 C333 3.1984 no 2_546
H353 C334 3.3516 no 2_546
H353 C335 3.3026 no 2_546
H353 C336 3.1127 no 2_546
H353 H1A 2.8436 no 2_546
H353 H332 3.4380 no 2_546
H353 H333 3.5919 no 4_565
H353 H334 3.3220 no 4_565
H354 C334 3.5260 no 4_565
H354 H333 3.2078 no 4_565
H354 H334 3.0271 no 4_565
H355 C331 3.5809 no 2_556
H355 C333 3.3831 no 2_556
H355 C334 3.0341 no 2_556
H355 C335 2.9497 no 2_556
H355 C336 3.2273 no 2_556
H355 H334 3.3827 no 2_556
H355 H335 3.2614 no 2_556
H356 C33 3.5708 no 2_556
H356 C34 3.4168 no 2_556
H356 C331 3.2644 no 2_556
H356 C335 3.5100 no 2_556
H356 C336 2.9118 no 2_556
H356 H34 2.9241 no 2_556
H356 H253 3.4579 no 2_556
H356 H336 2.8040 no 2_556

loop_
_geom_torsion_atom_site_label_1
_geom_torsion_atom_site_label_2
_geom_torsion_atom_site_label_3
_geom_torsion_atom_site_label_4
_geom_torsion
_geom_torsion_publ_flag
Cl1 Pt1 N11 N12 -128.2(4) no
Cl1 Pt1 N11 C15 37.2(6) no
Cl1 Pt1 N31 N32 -64.7(5) no
Cl1 Pt1 N31 C35 121.8(5) no
N11 Pt1 N21 N22 -50.2(5) no
N11 Pt1 N21 C25 139.6(6) no
N21 Pt1 N11 N12 49.8(4) no
N21 Pt1 N11 C15 -144.8(6) no
N21 Pt1 N31 N32 117.1(5) no
N21 Pt1 N31 C35 -56.4(5) no
N31 Pt1 N21 N22 124.4(5) no
N31 Pt1 N21 C25 -45.8(6) no
Pt1 N11 N12 C13 171.8(4) no
Pt1 N11 C15 C14 -167.8(5) no
Pt1 N11 C15 C151 12.4(12) no
N12 N11 C15 C14 -1.7(8) no
N12 N11 C15 C151 178.5(6) no
C15 N11 N12 C13 2.0(8) no
N11 N12 C13 C14 -1.6(9) no
N11 N12 C13 C131 179.6(6) no
Pt1 N21 N22 C23 -172.8(4) no
Pt1 N21 C25 C24 170.7(5) no
Pt1 N21 C25 C251 -10.2(12) no
N22 N21 C25 C24 -0.1(9) no
N22 N21 C25 C251 179.0(7) no
C25 N21 N22 C23 -0.4(8) no
N21 N22 C23 C24 0.8(9) no
N21 N22 C23 C231 -177.6(7) no
Pt1 N31 N32 C33 -175.4(4) no
Pt1 N31 C35 C34 175.1(4) no
Pt1 N31 C35 C351 -7.2(10) no
N32 N31 C35 C34 0.7(8) no
N32 N31 C35 C351 178.4(6) no
C35 N31 N32 C33 -0.7(8) no
N31 N32 C33 C34 0.4(9) no
N31 N32 C33 C331 -177.8(6) no
N12 C13 C14 C15 0.5(9) no
N12 C13 C131 C132 16.5(14) no
N12 C13 C131 C136 -168.9(8) no
C14 C13 C131 C132 -162.1(9) no
C14 C13 C131 C136 12.6(17) no
C131 C13 C14 C15 179.2(9) no
C13 C14 C15 N11 0.7(9) no
C13 C14 C15 C151 -179.4(7) no
N11 C15 C151 C152 -142.7(7) no
N11 C15 C151 C156 36.7(12) no
C14 C15 C151 C152 37.5(12) no
C14 C15 C151 C156 -143.1(8) no
N22 C23 C24 C25 -0.8(10) no
N22 C23 C231 C232 151.3(8) no
N22 C23 C231 C236 -28.5(13) no
C24 C23 C231 C232 -26.6(15) no
C24 C23 C231 C236 153.6(9) no
C231 C23 C24 C25 177.3(9) no
C23 C24 C25 N21 0.6(10) no
C23 C24 C25 C251 -178.4(8) no
N21 C25 C251 C252 135.6(8) no
N21 C25 C251 C256 -47.3(12) no
C24 C25 C251 C252 -45.6(13) no
C24 C25 C251 C256 131.5(9) no
N32 C33 C34 C35 0.1(9) no
N32 C33 C331 C332 -26.6(12) no
N32 C33 C331 C336 154.3(7) no
C34 C33 C331 C332 155.6(8) no
C34 C33 C331 C336 -23.4(12) no
C331 C33 C34 C35 178.1(8) no
C33 C34 C35 N31 -0.5(9) no
C33 C34 C35 C351 -178.0(7) no
N31 C35 C351 C352 130.3(8) no
N31 C35 C351 C356 -51.0(11) no
C34 C35 C351 C352 -52.5(12) no
C34 C35 C351 C356 126.1(9) no
C13 C131 C132 C133 -178.5(9) no
C13 C131 C136 C135 -178.2(9) no
C132 C131 C136 C135 -3.5(17) no
C136 C131 C132 C133 6.6(17) no
C131 C132 C133 C134 -3.8(18) no
C132 C133 C134 C135 -2.5(19) no
C133 C134 C135 C136 5.9(19) no
C134 C135 C136 C131 -2.9(19) no
C15 C151 C152 C153 179.3(8) no
C15 C151 C156 C155 -177.9(8) no
C152 C151 C156 C155 1.5(13) no
C156 C151 C152 C153 -0.2(14) no
C151 C152 C153 C154 -1.3(16) no
C152 C153 C154 C155 1.5(17) no
C153 C154 C155 C156 -0.2(17) no
C154 C155 C156 C151 -1.4(15) no
C23 C231 C232 C233 -179.1(8) no
C23 C231 C236 C235 178.2(9) no
C232 C231 C236 C235 -1.6(16) no
C236 C231 C232 C233 0.7(15) no
C231 C232 C233 C234 1.0(18) no
C232 C233 C234 C235 -1.8(19) no
C233 C234 C235 C236 1(2) no
C234 C235 C236 C231 1(2) no
C25 C251 C252 C253 177.3(7) no
C25 C251 C256 C255 -176.3(7) no
C252 C251 C256 C255 0.8(13) no
C256 C251 C252 C253 0.2(14) no
C251 C252 C253 C254 -1.4(15) no
C252 C253 C254 C255 1.7(18) no
C253 C254 C255 C256 -0.7(18) no
C254 C255 C256 C251 -0.6(16) no
C33 C331 C332 C333 179.2(7) no
C33 C331 C336 C335 -179.1(7) no
C332 C331 C336 C335 1.8(12) no
C336 C331 C332 C333 -1.7(12) no
C331 C332 C333 C334 1.0(14) no
C332 C333 C334 C335 -0.4(15) no
C333 C334 C335 C336 0.5(16) no
C334 C335 C336 C331 -1.2(14) no
C35 C351 C352 C353 179.3(8) no
C35 C351 C356 C355 -178.9(8) no
C352 C351 C356 C355 -0.2(15) no
C356 C351 C352 C353 0.6(15) no
C351 C352 C353 C354 -1.0(17) no
C352 C353 C354 C355 1.0(18) no
C353 C354 C355 C356 -0.7(18) no
C354 C355 C356 C351 0.2(17) no
